data_4328630
loop_
_publ_author_name
'Pampa M. Guha'
'Hoa Phan'
'Jared S. Kinyon'
'Wendy S. Brotherton'
'Kesavapillai Sreenath'
'J. Tyler Simmons'
'Zhenxing Wang'
'Ronald J. Clark'
'Naresh S. Dalal'
'Michael Shatruk'
'Lei Zhu'

_publ_section_title
;
 Structurally Diverse Copper(II) Complexes of Polyaza Ligands Containing
 1,2,3-Triazoles: Site Selectivity and Magnetic Properties
;
_journal_name_full 'Inorganic Chemistry'
_journal_page_first 3465
_journal_page_last 3477
_journal_paper_doi 10.1021/ic2021319
_journal_volume 51
_journal_year 2012
_chemical_formula_moiety 'C14 H12 Cl2 Cu N8'
_chemical_formula_sum 'C14 H12 Cl2 Cu N8'
_chemical_formula_weight 426.76
_chemical_name_systematic
; 
 ? 
;
_space_group_IT_number 2
_symmetry_cell_setting triclinic
_symmetry_space_group_name_Hall '-P 1'
_symmetry_space_group_name_H-M 'P -1'
_atom_sites_solution_hydrogens geom
_atom_sites_solution_primary direct
_atom_sites_solution_secondary difmap
_audit_creation_method SHELXL-97
_cell_angle_alpha 92.974(6)
_cell_angle_beta 105.026(6)
_cell_angle_gamma 101.415(6)
_cell_formula_units_Z 2
_cell_length_a 8.834(5)
_cell_length_b 9.649(5)
_cell_length_c 10.297(5)
_cell_measurement_reflns_used 3506
_cell_measurement_temperature 153(2)
_cell_measurement_theta_max 27.33
_cell_measurement_theta_min 2.45
_cell_volume 826.0(8)
_computing_cell_refinement 'Bruker SAINT'
_computing_data_collection 'Bruker APEX2'
_computing_data_reduction 'Bruker SAINT'
_computing_molecular_graphics 'Bruker SHELXTL'
_computing_publication_material 'Bruker SHELXTL'
_computing_structure_refinement 'SHELXL-97 (Sheldrick, 2008)'
_computing_structure_solution 'SHELXS-97 (Sheldrick, 2008)'
_diffrn_ambient_temperature 153(2)
_diffrn_measured_fraction_theta_full 0.888
_diffrn_measured_fraction_theta_max 0.888
_diffrn_measurement_device_type 'Bruker APEX-II CCD'
_diffrn_measurement_method '\f and \w scans'
_diffrn_radiation_monochromator graphite
_diffrn_radiation_source 'fine-focus sealed tube'
_diffrn_radiation_type MoK\a
_diffrn_radiation_wavelength 0.71073
_diffrn_reflns_av_R_equivalents 0.0301
_diffrn_reflns_av_sigmaI/netI 0.0481
_diffrn_reflns_limit_h_max 11
_diffrn_reflns_limit_h_min -11
_diffrn_reflns_limit_k_max 12
_diffrn_reflns_limit_k_min -12
_diffrn_reflns_limit_l_max 13
_diffrn_reflns_limit_l_min -13
_diffrn_reflns_number 5938
_diffrn_reflns_theta_full 27.39
_diffrn_reflns_theta_max 27.39
_diffrn_reflns_theta_min 2.17
_exptl_absorpt_coefficient_mu 1.661
_exptl_absorpt_correction_T_max 0.9069
_exptl_absorpt_correction_T_min 0.7113
_exptl_absorpt_correction_type empirical
_exptl_absorpt_process_details SADABS
_exptl_crystal_colour green
_exptl_crystal_density_diffrn 1.716
_exptl_crystal_description flat
_exptl_crystal_F_000 430
_exptl_crystal_size_max 0.22
_exptl_crystal_size_mid 0.13
_exptl_crystal_size_min 0.06
_refine_diff_density_max 1.013
_refine_diff_density_min -0.931
_refine_diff_density_rms 0.098
_refine_ls_extinction_method none
_refine_ls_goodness_of_fit_ref 1.034
_refine_ls_hydrogen_treatment constr
_refine_ls_matrix_type full
_refine_ls_number_parameters 226
_refine_ls_number_reflns 3345
_refine_ls_number_restraints 0
_refine_ls_restrained_S_all 1.034
_refine_ls_R_factor_all 0.0574
_refine_ls_R_factor_gt 0.0443
_refine_ls_shift/su_max 0.001
_refine_ls_shift/su_mean 0.000
_refine_ls_structure_factor_coef Fsqd
_refine_ls_weighting_details 'calc w=1/[\s^2^(Fo^2^)+(0.0603P)^2^+0.6981P] where P=(Fo^2^+2Fc^2^)/3'
_refine_ls_weighting_scheme calc
_refine_ls_wR_factor_gt 0.1068
_refine_ls_wR_factor_ref 0.1143
_reflns_number_gt 2697
_reflns_number_total 3345
_reflns_threshold_expression >2sigma(I)
_cod_data_source_file ic2021319_si_001_5.cif
_cod_data_source_block complex5
_cod_original_cell_volume 826.0(7)
_cod_original_sg_symbol_Hall -P1
_cod_database_code 4328630

loop_
_symmetry_equiv_pos_as_xyz
'x, y, z'
'-x, -y, -z'

loop_
_atom_site_label
_atom_site_type_symbol
_atom_site_fract_x
_atom_site_fract_y
_atom_site_fract_z
_atom_site_U_iso_or_equiv
_atom_site_adp_type
_atom_site_occupancy
_atom_site_symmetry_multiplicity
_atom_site_calc_flag
_atom_site_refinement_flags
Cu1 Cu 0.67941(4) 0.62299(4) 0.12917(4) 0.02123(14) Uani 1 1 d .
Cl1 Cl 0.59748(9) 0.82916(9) 0.11499(9) 0.0269(2) Uani 1 1 d .
Cl2 Cl 0.44566(9) 0.49742(9) 0.15657(9) 0.0258(2) Uani 1 1 d .
C1 C 0.7156(4) 0.3182(3) 0.1546(3) 0.0221(7) Uani 1 1 d .
H1 H 0.6038 0.2961 0.1473 0.027 Uiso 1 1 calc R
C2 C 0.7996(4) 0.2095(4) 0.1680(4) 0.0247(7) Uani 1 1 d .
H2 H 0.7449 0.1143 0.1681 0.030 Uiso 1 1 calc R
C3 C 0.9614(4) 0.2405(4) 0.1810(3) 0.0250(7) Uani 1 1 d .
H3 H 1.0201 0.1674 0.1914 0.030 Uiso 1 1 calc R
C4 C 1.0382(4) 0.3798(4) 0.1789(3) 0.0224(7) Uani 1 1 d .
H4 H 1.1503 0.4042 0.1876 0.027 Uiso 1 1 calc R
C5 C 0.9475(4) 0.4827(3) 0.1636(3) 0.0197(7) Uani 1 1 d .
C6 C 1.0121(4) 0.6319(3) 0.1543(3) 0.0191(7) Uani 1 1 d .
C7 C 1.1601(4) 0.7137(3) 0.1647(3) 0.0206(7) Uani 1 1 d .
H7 H 1.2599 0.6852 0.1836 0.025 Uiso 1 1 calc R
C8 C 1.2521(4) 0.9734(4) 0.1454(4) 0.0232(7) Uani 1 1 d .
H8A H 1.2011 1.0370 0.0841 0.028 Uiso 1 1 calc R
H8B H 1.3397 0.9488 0.1117 0.028 Uiso 1 1 calc R
C9 C 1.3221(4) 1.0513(4) 0.2856(4) 0.0231(7) Uani 1 1 d .
C10 C 1.4851(4) 1.0988(4) 0.3370(4) 0.0311(8) Uani 1 1 d .
H10 H 1.5564 1.0754 0.2887 0.037 Uiso 1 1 calc R
C11 C 1.5441(4) 1.1818(4) 0.4610(4) 0.0379(10) Uani 1 1 d .
H11 H 1.6562 1.2186 0.4976 0.046 Uiso 1 1 calc R
C12 C 1.4373(5) 1.2098(4) 0.5298(4) 0.0350(9) Uani 1 1 d .
H12 H 1.4742 1.2670 0.6145 0.042 Uiso 1 1 calc R
C13 C 1.2756(4) 1.1533(4) 0.4735(4) 0.0274(8) Uani 1 1 d .
C14 C 1.1507(4) 1.1757(4) 0.5442(4) 0.0300(8) Uani 1 1 d .
H14A H 1.0445 1.1586 0.4765 0.036 Uiso 1 1 calc R
H14B H 1.1442 1.1052 0.6102 0.036 Uiso 1 1 calc R
N1 N 0.7881(3) 0.4525(3) 0.1518(3) 0.0193(6) Uani 1 1 d .
N2 N 0.9037(3) 0.7172(3) 0.1251(3) 0.0211(6) Uani 1 1 d .
N3 N 0.9774(3) 0.8465(3) 0.1182(3) 0.0218(6) Uani 1 1 d .
N4 N 1.1330(3) 0.8436(3) 0.1422(3) 0.0201(6) Uani 1 1 d .
N5 N 1.2169(3) 1.0753(3) 0.3527(3) 0.0237(6) Uani 1 1 d .
N6 N 1.1866(4) 1.3202(3) 0.6155(3) 0.0343(8) Uani 1 1 d .
N7 N 1.1863(5) 1.4180(4) 0.5431(4) 0.0447(9) Uani 1 1 d .
N8 N 1.1895(7) 1.5166(5) 0.4889(5) 0.0807(17) Uani 1 1 d .

loop_
_atom_site_aniso_label
_atom_site_aniso_U_11
_atom_site_aniso_U_22
_atom_site_aniso_U_33
_atom_site_aniso_U_23
_atom_site_aniso_U_13
_atom_site_aniso_U_12
Cu1 0.0160(2) 0.0135(2) 0.0360(3) 0.00494(16) 0.00888(16) 0.00477(15)
Cl1 0.0218(4) 0.0155(4) 0.0448(5) 0.0033(3) 0.0091(3) 0.0073(3)
Cl2 0.0186(4) 0.0207(4) 0.0414(5) 0.0066(3) 0.0130(3) 0.0051(3)
C1 0.0198(16) 0.0157(17) 0.0314(18) 0.0031(13) 0.0089(13) 0.0024(12)
C2 0.0271(18) 0.0130(17) 0.0359(19) 0.0053(14) 0.0121(14) 0.0035(13)
C3 0.0301(18) 0.0186(18) 0.0299(18) 0.0068(14) 0.0084(14) 0.0123(14)
C4 0.0190(16) 0.0228(18) 0.0281(18) 0.0050(14) 0.0078(12) 0.0082(13)
C5 0.0214(16) 0.0168(17) 0.0215(16) 0.0020(13) 0.0065(12) 0.0043(12)
C6 0.0192(16) 0.0126(16) 0.0261(17) 0.0041(12) 0.0061(12) 0.0048(12)
C7 0.0185(16) 0.0166(17) 0.0278(17) 0.0046(13) 0.0070(12) 0.0053(12)
C8 0.0210(16) 0.0173(17) 0.0329(18) 0.0058(14) 0.0109(13) 0.0019(13)
C9 0.0235(17) 0.0150(17) 0.0314(18) 0.0052(13) 0.0076(13) 0.0047(13)
C10 0.0237(19) 0.025(2) 0.045(2) 0.0039(16) 0.0120(15) 0.0028(14)
C11 0.0205(19) 0.035(2) 0.052(3) -0.0006(19) 0.0059(16) -0.0027(15)
C12 0.034(2) 0.026(2) 0.039(2) -0.0031(17) 0.0045(16) -0.0002(15)
C13 0.0311(19) 0.0187(18) 0.0319(19) 0.0028(14) 0.0077(14) 0.0058(14)
C14 0.033(2) 0.023(2) 0.033(2) 0.0001(15) 0.0112(15) 0.0026(15)
N1 0.0166(13) 0.0166(14) 0.0247(14) 0.0032(11) 0.0052(10) 0.0042(10)
N2 0.0185(14) 0.0153(14) 0.0301(15) 0.0024(11) 0.0062(11) 0.0056(11)
N3 0.0169(14) 0.0159(15) 0.0333(16) 0.0045(12) 0.0085(11) 0.0030(11)
N4 0.0149(13) 0.0148(14) 0.0306(15) 0.0020(11) 0.0072(10) 0.0019(10)
N5 0.0239(15) 0.0182(15) 0.0289(15) 0.0039(12) 0.0067(11) 0.0048(11)
N6 0.051(2) 0.0232(18) 0.0323(17) 0.0059(14) 0.0125(14) 0.0140(15)
N7 0.059(2) 0.037(2) 0.0334(19) -0.0022(18) 0.0079(16) 0.0081(18)
N8 0.141(5) 0.032(3) 0.050(3) 0.013(2) 0.004(3) 0.001(3)

loop_
_atom_type_symbol
_atom_type_description
_atom_type_scat_dispersion_real
_atom_type_scat_dispersion_imag
_atom_type_scat_source
C C 0.0033 0.0016 'International Tables Vol C Tables 4.2.6.8 and 6.1.1.4'
H H 0.0000 0.0000 'International Tables Vol C Tables 4.2.6.8 and 6.1.1.4'
N N 0.0061 0.0033 'International Tables Vol C Tables 4.2.6.8 and 6.1.1.4'
Cl Cl 0.1484 0.1585 'International Tables Vol C Tables 4.2.6.8 and 6.1.1.4'
Cu Cu 0.3201 1.2651 'International Tables Vol C Tables 4.2.6.8 and 6.1.1.4'

loop_
_geom_angle_atom_site_label_1
_geom_angle_atom_site_label_2
_geom_angle_atom_site_label_3
_geom_angle
N2 Cu1 N1 79.68(11)
N2 Cu1 Cl1 92.41(8)
N1 Cu1 Cl1 171.57(8)
N2 Cu1 Cl2 171.46(9)
N1 Cu1 Cl2 93.34(9)
Cl1 Cu1 Cl2 94.28(5)
N1 C1 C2 121.7(3)
N1 C1 H1 119.2
C2 C1 H1 119.2
C3 C2 C1 119.7(3)
C3 C2 H2 120.1
C1 C2 H2 120.1
C2 C3 C4 119.2(3)
C2 C3 H3 120.4
C4 C3 H3 120.4
C3 C4 C5 118.3(3)
C3 C4 H4 120.9
C5 C4 H4 120.9
N1 C5 C4 122.7(3)
N1 C5 C6 113.5(3)
C4 C5 C6 123.8(3)
C7 C6 N2 107.6(3)
C7 C6 C5 135.8(3)
N2 C6 C5 116.7(3)
N4 C7 C6 104.3(3)
N4 C7 H7 127.8
C6 C7 H7 127.8
N4 C8 C9 112.3(3)
N4 C8 H8A 109.1
C9 C8 H8A 109.1
N4 C8 H8B 109.1
C9 C8 H8B 109.1
H8A C8 H8B 107.9
N5 C9 C10 122.9(3)
N5 C9 C8 116.4(3)
C10 C9 C8 120.6(3)
C9 C10 C11 118.8(3)
C9 C10 H10 120.6
C11 C10 H10 120.6
C12 C11 C10 118.9(3)
C12 C11 H11 120.6
C10 C11 H11 120.6
C11 C12 C13 118.7(3)
C11 C12 H12 120.6
C13 C12 H12 120.6
N5 C13 C12 123.0(3)
N5 C13 C14 114.9(3)
C12 C13 C14 122.1(3)
N6 C14 C13 112.8(3)
N6 C14 H14A 109.0
C13 C14 H14A 109.0
N6 C14 H14B 109.0
C13 C14 H14B 109.0
H14A C14 H14B 107.8
C1 N1 C5 118.5(3)
C1 N1 Cu1 126.0(2)
C5 N1 Cu1 115.5(2)
N3 N2 C6 110.0(3)
N3 N2 Cu1 135.2(2)
C6 N2 Cu1 114.0(2)
N2 N3 N4 105.8(3)
N3 N4 C7 112.3(3)
N3 N4 C8 120.4(3)
C7 N4 C8 127.3(3)
C9 N5 C13 117.6(3)
N7 N6 C14 115.6(3)
N8 N7 N6 172.8(4)

loop_
_geom_bond_atom_site_label_1
_geom_bond_atom_site_label_2
_geom_bond_distance
Cu1 N2 2.022(3)
Cu1 N1 2.057(3)
Cu1 Cl1 2.2468(13)
Cu1 Cl2 2.2713(13)
C1 N1 1.332(4)
C1 C2 1.393(4)
C1 H1 0.9500
C2 C3 1.370(5)
C2 H2 0.9500
C3 C4 1.384(5)
C3 H3 0.9500
C4 C5 1.384(4)
C4 H4 0.9500
C5 N1 1.352(4)
C5 C6 1.458(5)
C6 C7 1.361(5)
C6 N2 1.368(4)
C7 N4 1.343(4)
C7 H7 0.9500
C8 N4 1.460(4)
C8 C9 1.507(5)
C8 H8A 0.9900
C8 H8B 0.9900
C9 N5 1.341(4)
C9 C10 1.372(5)
C10 C11 1.387(5)
C10 H10 0.9500
C11 C12 1.376(5)
C11 H11 0.9500
C12 C13 1.380(5)
C12 H12 0.9500
C13 N5 1.340(4)
C13 C14 1.513(5)
C14 N6 1.477(4)
C14 H14A 0.9900
C14 H14B 0.9900
N2 N3 1.302(4)
N3 N4 1.338(4)
N6 N7 1.233(5)
N7 N8 1.127(6)

loop_
_geom_torsion_atom_site_label_1
_geom_torsion_atom_site_label_2
_geom_torsion_atom_site_label_3
_geom_torsion_atom_site_label_4
_geom_torsion
N1 C1 C2 C3 1.1(5)
C1 C2 C3 C4 -0.8(5)
C2 C3 C4 C5 0.0(5)
C3 C4 C5 N1 0.4(5)
C3 C4 C5 C6 -177.4(3)
N1 C5 C6 C7 177.0(4)
C4 C5 C6 C7 -5.0(6)
N1 C5 C6 N2 -4.8(4)
C4 C5 C6 N2 173.3(3)
N2 C6 C7 N4 0.4(3)
C5 C6 C7 N4 178.8(4)
N4 C8 C9 N5 -50.2(4)
N4 C8 C9 C10 132.4(4)
N5 C9 C10 C11 -3.5(6)
C8 C9 C10 C11 173.9(4)
C9 C10 C11 C12 2.0(6)
C10 C11 C12 C13 0.5(6)
C11 C12 C13 N5 -1.9(6)
C11 C12 C13 C14 178.4(4)
N5 C13 C14 N6 -141.4(3)
C12 C13 C14 N6 38.3(5)
C2 C1 N1 C5 -0.6(5)
C2 C1 N1 Cu1 178.8(2)
C4 C5 N1 C1 -0.1(5)
C6 C5 N1 C1 177.9(3)
C4 C5 N1 Cu1 -179.7(2)
C6 C5 N1 Cu1 -1.6(3)
N2 Cu1 N1 C1 -174.6(3)
Cl2 Cu1 N1 C1 10.3(3)
N2 Cu1 N1 C5 4.9(2)
Cl2 Cu1 N1 C5 -170.2(2)
C7 C6 N2 N3 -0.5(4)
C5 C6 N2 N3 -179.2(3)
C7 C6 N2 Cu1 -172.4(2)
C5 C6 N2 Cu1 8.8(4)
N1 Cu1 N2 N3 -176.5(3)
Cl1 Cu1 N2 N3 0.5(3)
N1 Cu1 N2 C6 -7.3(2)
Cl1 Cu1 N2 C6 169.8(2)
C6 N2 N3 N4 0.4(4)
Cu1 N2 N3 N4 169.9(2)
N2 N3 N4 C7 -0.1(4)
N2 N3 N4 C8 -178.5(3)
C6 C7 N4 N3 -0.2(4)
C6 C7 N4 C8 178.1(3)
C9 C8 N4 N3 91.3(4)
C9 C8 N4 C7 -86.9(4)
C10 C9 N5 C13 2.2(5)
C8 C9 N5 C13 -175.2(3)
C12 C13 N5 C9 0.6(5)
C13 C14 N6 N7 63.8(5)
